data_7205498
loop_
_publ_author_name
'Morales, Dolores'
'P\'erez, Julio'
'Mart\'inez-Garc\'ia, H\'ector'
'Puerto, Marcos'
'del R\'io, Ignacio'

_publ_section_title
;
 Hydrogen-bonded adducts between neutral molecules and
 [Mo(\h3-methallyl)(CO)2(HOC(py)3)]+: snapshots of a deprotonation
;
_journal_issue 1
_journal_name_full CrystEngComm
_journal_page_first 60
_journal_paper_doi 10.1039/c0ce00688b
_journal_volume 13
_journal_year 2011
_chemical_formula_moiety 'C32 H12 B F24, C22 H19 Mo N3 O3, C9 H17 N2'
_chemical_formula_sum 'C63 H48 B F24 Mo N5 O3'
_chemical_formula_weight 1485.81
_chemical_name_systematic
;
?
;
_space_group_IT_number 19
_symmetry_cell_setting orthorhombic
_symmetry_space_group_name_Hall 'P 2ac 2ab'
_symmetry_space_group_name_H-M 'P 21 21 21'
_atom_sites_solution_hydrogens geom
_atom_sites_solution_primary direct
_atom_sites_solution_secondary difmap
_audit_creation_method SHELXL-97
_cell_angle_alpha 90.00
_cell_angle_beta 90.00
_cell_angle_gamma 90.00
_cell_formula_units_Z 4
_cell_length_a 12.7311(3)
_cell_length_b 14.0298(4)
_cell_length_c 35.9014(8)
_cell_measurement_reflns_used 6360
_cell_measurement_temperature 150(2)
_cell_measurement_theta_max 25.350
_cell_measurement_theta_min 0.407
_cell_volume 6412.5(3)
_computing_cell_refinement 'HKL Scalepack (Otwinowski & Minor 1997)'
_computing_data_collection 'Collect (Bruker AXS BV, 1997-2004)'
_computing_data_reduction 'HKL Denzo and Scalepack (Otwinowski & Minor 1997)'
_computing_molecular_graphics 'PLATON (Spek, 2008)'
_computing_publication_material 'SHELXL-97 (Sheldrick, 2008)'
_computing_structure_refinement 'SHELXL-97 (Sheldrick, 2008)'
_computing_structure_solution 'DIRDIF-2008 (Beurskens et al., 2008)'
_diffrn_ambient_temperature 150(2)
_diffrn_detector_area_resol_mean 9
_diffrn_measured_fraction_theta_full 0.994
_diffrn_measured_fraction_theta_max 0.994
_diffrn_measurement_device '95mm CCD camera on \k-goniostat'
_diffrn_measurement_device_type KappaCCD
_diffrn_measurement_method CCD
_diffrn_radiation_monochromator 'horizonally mounted graphite crystal'
_diffrn_radiation_source 'fine-focus sealed tube'
_diffrn_radiation_type MoK\a
_diffrn_radiation_wavelength 0.71073
_diffrn_reflns_av_R_equivalents 0.0000
_diffrn_reflns_av_sigmaI/netI 0.1164
_diffrn_reflns_limit_h_max 15
_diffrn_reflns_limit_h_min -15
_diffrn_reflns_limit_k_max 16
_diffrn_reflns_limit_k_min -16
_diffrn_reflns_limit_l_max 43
_diffrn_reflns_limit_l_min -43
_diffrn_reflns_number 47737
_diffrn_reflns_theta_full 25.34
_diffrn_reflns_theta_max 25.34
_diffrn_reflns_theta_min 1.13
_exptl_absorpt_coefficient_mu 0.324
_exptl_absorpt_correction_T_max 1.046
_exptl_absorpt_correction_T_min 0.937
_exptl_absorpt_correction_type multi-scan
_exptl_absorpt_process_details
;
R.H. Blessing, Acta Cryst. (1995), A51, 33-38
;
_exptl_crystal_colour orange
_exptl_crystal_density_diffrn 1.539
_exptl_crystal_density_method 'not measured'
_exptl_crystal_description prism
_exptl_crystal_F_000 2992
_exptl_crystal_size_max 0.20
_exptl_crystal_size_mid 0.12
_exptl_crystal_size_min 0.10
_refine_diff_density_max 0.769
_refine_diff_density_min -0.930
_refine_diff_density_rms 0.183
_refine_ls_abs_structure_details 'Flack H D (1983), Acta Cryst. A39, 876-881'
_refine_ls_abs_structure_Flack -0.01(4)
_refine_ls_extinction_method none
_refine_ls_goodness_of_fit_ref 1.035
_refine_ls_hydrogen_treatment mixed
_refine_ls_matrix_type full
_refine_ls_number_parameters 877
_refine_ls_number_reflns 11495
_refine_ls_number_restraints 1
_refine_ls_restrained_S_all 1.035
_refine_ls_R_factor_all 0.0970
_refine_ls_R_factor_gt 0.0567
_refine_ls_shift/su_max 0.047
_refine_ls_shift/su_mean 0.001
_refine_ls_structure_factor_coef Fsqd
_refine_ls_weighting_details 'calc w=1/[\s^2^(Fo^2^)+(0.0924P)^2^+0.0000P] where P=(Fo^2^+2Fc^2^)/3'
_refine_ls_weighting_scheme calc
_refine_ls_wR_factor_gt 0.1362
_refine_ls_wR_factor_ref 0.1792
_reflns_number_gt 7758
_reflns_number_total 11495
_reflns_threshold_expression >2\s(I)
_cod_data_source_file C0CE00688B.TXT
_cod_data_source_block 1H_DBU_(mp169)
_cod_database_code 7205498

loop_
_symmetry_equiv_pos_as_xyz
'x, y, z'
'-x+1/2, -y, z+1/2'
'x+1/2, -y+1/2, -z'
'-x, y+1/2, -z+1/2'

loop_
_atom_site_label
_atom_site_type_symbol
_atom_site_fract_x
_atom_site_fract_y
_atom_site_fract_z
_atom_site_U_iso_or_equiv
_atom_site_adp_type
_atom_site_occupancy
_atom_site_symmetry_multiplicity
_atom_site_calc_flag
_atom_site_refinement_flags
_atom_site_disorder_assembly
_atom_site_disorder_group
Mo1 Mo 0.18936(5) 0.77667(4) 0.871877(17) 0.03544(19) Uani 1 1 d . . .
C1 C 0.1085(6) 0.8420(6) 0.8197(2) 0.053(2) Uani 1 1 d . . .
H1A H 0.0368 0.8639 0.8227 0.063 Uiso 1 1 calc R . .
H1B H 0.1512 0.8829 0.8040 0.063 Uiso 1 1 calc R . .
C2 C 0.1238(6) 0.7418(6) 0.8159(2) 0.054(2) Uani 1 1 d . . .
C3 C 0.0616(7) 0.6875(6) 0.8414(2) 0.065(3) Uani 1 1 d . . .
H3A H 0.0711 0.6189 0.8411 0.078 Uiso 1 1 calc R . .
H3B H -0.0108 0.7073 0.8447 0.078 Uiso 1 1 calc R . .
C4 C 0.2001(6) 0.6961(6) 0.7876(2) 0.058(2) Uani 1 1 d . . .
H4A H 0.1983 0.6280 0.7902 0.086 Uiso 1 1 calc R . .
H4B H 0.2701 0.7187 0.7922 0.086 Uiso 1 1 calc R . .
H4C H 0.1793 0.7132 0.7628 0.086 Uiso 1 1 calc R . .
C5 C 0.3779(5) 0.6629(4) 0.87787(16) 0.0279(15) Uani 1 1 d . . .
C10 C 0.0772(7) 0.7450(5) 0.9068(2) 0.054(2) Uani 1 1 d . . .
C11 C 0.1642(6) 0.4210(5) 0.86142(18) 0.0423(19) Uani 1 1 d . . .
H11A H 0.1442 0.4596 0.8402 0.051 Uiso 1 1 calc R . .
H11B H 0.2226 0.3806 0.8543 0.051 Uiso 1 1 calc R . .
C12 C 0.0763(7) 0.3635(6) 0.8737(2) 0.066(2) Uani 1 1 d . . .
H12A H 0.0535 0.3217 0.8537 0.079 Uiso 1 1 calc R . .
H12B H 0.0178 0.4041 0.8806 0.079 Uiso 1 1 calc R . .
C13 C 0.1136(8) 0.3023(5) 0.9085(2) 0.063(3) Uani 1 1 d . . .
H13A H 0.0537 0.2707 0.9197 0.075 Uiso 1 1 calc R . .
H13B H 0.1631 0.2539 0.9005 0.075 Uiso 1 1 calc R . .
C14 C 0.1740(7) 0.3244(6) 0.9734(2) 0.061(2) Uani 1 1 d . . .
H14A H 0.2442 0.3372 0.9825 0.073 Uiso 1 1 calc R . .
H14B H 0.1650 0.2558 0.9722 0.073 Uiso 1 1 calc R . .
C15 C 0.0940(7) 0.3661(6) 1.0005(2) 0.061(2) Uani 1 1 d . . .
H15A H 0.0258 0.3671 0.9885 0.073 Uiso 1 1 calc R . .
H15B H 0.0889 0.3241 1.0220 0.073 Uiso 1 1 calc R . .
C16 C 0.1192(6) 0.4656(6) 1.01410(19) 0.052(2) Uani 1 1 d . . .
H16A H 0.0628 0.4864 1.0304 0.063 Uiso 1 1 calc R . .
H16B H 0.1828 0.4627 1.0289 0.063 Uiso 1 1 calc R . .
C17 C 0.1340(6) 0.5388(6) 0.98461(19) 0.050(2) Uani 1 1 d . . .
H17A H 0.1471 0.5997 0.9965 0.060 Uiso 1 1 calc R . .
H17B H 0.0690 0.5446 0.9707 0.060 Uiso 1 1 calc R . .
C18 C 0.2214(5) 0.5192(5) 0.95773(19) 0.0411(19) Uani 1 1 d . . .
H18A H 0.2441 0.5792 0.9469 0.049 Uiso 1 1 calc R . .
H18B H 0.2804 0.4929 0.9714 0.049 Uiso 1 1 calc R . .
C19 C 0.1931(6) 0.4522(5) 0.92693(18) 0.0361(16) Uani 1 1 d . . .
C20 C 0.1369(6) 0.9080(6) 0.8833(2) 0.053(2) Uani 1 1 d . . .
C31 C 0.3814(5) 0.7123(5) 0.91632(17) 0.0298(15) Uani 1 1 d . . .
C32 C 0.4574(6) 0.7016(5) 0.94417(17) 0.0406(19) Uani 1 1 d . . .
H32 H 0.5117 0.6578 0.9414 0.049 Uiso 1 1 calc R . .
C33 C 0.4502(7) 0.7575(5) 0.97598(18) 0.054(2) Uani 1 1 d . . .
H33 H 0.4999 0.7517 0.9948 0.065 Uiso 1 1 calc R . .
C34 C 0.3688(7) 0.8219(6) 0.97939(19) 0.052(2) Uani 1 1 d . . .
H34 H 0.3640 0.8607 1.0003 0.062 Uiso 1 1 calc R . .
C35 C 0.2950(6) 0.8282(5) 0.95177(19) 0.044(2) Uani 1 1 d . . .
H35 H 0.2390 0.8701 0.9547 0.053 Uiso 1 1 calc R . .
C41 C 0.4372(5) 0.5674(4) 0.87391(19) 0.0305(15) Uani 1 1 d . . .
C42 C 0.4600(6) 0.5314(5) 0.83927(17) 0.0352(17) Uani 1 1 d . . .
H42 H 0.4485 0.5683 0.8182 0.042 Uiso 1 1 calc R . .
C43 C 0.4991(6) 0.4425(5) 0.8358(2) 0.048(2) Uani 1 1 d . . .
H43 H 0.5150 0.4177 0.8125 0.057 Uiso 1 1 calc R . .
C44 C 0.5149(6) 0.3899(5) 0.8671(2) 0.0461(19) Uani 1 1 d . . .
H44 H 0.5434 0.3290 0.8655 0.055 Uiso 1 1 calc R . .
C45 C 0.4884(6) 0.4273(5) 0.9011(2) 0.047(2) Uani 1 1 d . . .
H45 H 0.4982 0.3905 0.9224 0.057 Uiso 1 1 calc R . .
C51 C 0.4210(5) 0.7411(4) 0.85202(15) 0.0240(15) Uani 1 1 d . . .
C52 C 0.5242(5) 0.7491(4) 0.84096(16) 0.0308(16) Uani 1 1 d . . .
H52 H 0.5725 0.7014 0.8466 0.037 Uiso 1 1 calc R . .
C53 C 0.5557(6) 0.8310(5) 0.82087(17) 0.0350(17) Uani 1 1 d . . .
H53 H 0.6251 0.8383 0.8134 0.042 Uiso 1 1 calc R . .
C54 C 0.4826(6) 0.8994(5) 0.81262(18) 0.0370(18) Uani 1 1 d . . .
H54 H 0.5014 0.9529 0.7989 0.044 Uiso 1 1 calc R . .
C55 C 0.3800(6) 0.8878(5) 0.82507(18) 0.0370(18) Uani 1 1 d . . .
H55 H 0.3310 0.9351 0.8199 0.044 Uiso 1 1 calc R . .
C61 C -0.2004(5) 0.0672(4) 0.89548(14) 0.0203(13) Uani 1 1 d . . .
C62 C -0.2409(5) -0.0264(4) 0.89576(15) 0.0218(14) Uani 1 1 d . . .
H62 H -0.2930 -0.0426 0.8787 0.026 Uiso 1 1 calc R . .
C63 C -0.2059(5) -0.0944(4) 0.92042(16) 0.0253(14) Uani 1 1 d . . .
C64 C -0.1283(5) -0.0757(5) 0.94596(17) 0.0295(16) Uani 1 1 d . . .
H64 H -0.1057 -0.1220 0.9627 0.035 Uiso 1 1 calc R . .
C65 C -0.0850(5) 0.0142(4) 0.94593(16) 0.0245(15) Uani 1 1 d . . .
C66 C -0.1200(5) 0.0844(4) 0.92101(15) 0.0222(14) Uani 1 1 d . . .
H66 H -0.0886 0.1442 0.9215 0.027 Uiso 1 1 calc R . .
C67 C 0.0002(5) 0.0389(5) 0.97327(17) 0.0298(16) Uani 1 1 d . . .
C68 C -0.2546(6) -0.1931(5) 0.91859(19) 0.0408(19) Uani 1 1 d . . .
C71 C -0.2146(4) 0.2550(4) 0.87161(16) 0.0244(14) Uani 1 1 d . . .
C72 C -0.2024(5) 0.3213(4) 0.84328(16) 0.0257(14) Uani 1 1 d . . .
H72 H -0.1937 0.2992 0.8191 0.031 Uiso 1 1 calc R . .
C73 C -0.2027(5) 0.4191(4) 0.84934(17) 0.0274(15) Uani 1 1 d . . .
C74 C -0.2119(5) 0.4539(5) 0.88483(18) 0.0309(16) Uani 1 1 d . . .
H74 H -0.2110 0.5192 0.8892 0.037 Uiso 1 1 calc R . .
C074 C -0.1889(7) 0.4873(5) 0.81781(19) 0.0414(18) Uani 1 1 d . . .
C75 C -0.2225(5) 0.3906(5) 0.91412(17) 0.0295(16) Uani 1 1 d . . .
C76 C -0.2263(4) 0.2930(4) 0.90736(16) 0.0230(14) Uani 1 1 d . . .
H76 H -0.2371 0.2517 0.9273 0.028 Uiso 1 1 calc R . .
C077 C -0.2338(7) 0.4277(5) 0.9531(2) 0.048(2) Uani 1 1 d . . .
C81 C -0.3602(5) 0.1366(4) 0.85292(15) 0.0192(14) Uani 1 1 d . . .
C82 C -0.3983(5) 0.1588(4) 0.81763(16) 0.0252(15) Uani 1 1 d . . .
H82 H -0.3507 0.1695 0.7984 0.030 Uiso 1 1 calc R . .
C83 C -0.5048(5) 0.1654(5) 0.81028(16) 0.0279(15) Uani 1 1 d . . .
C84 C -0.5778(5) 0.1491(5) 0.83807(18) 0.0316(16) Uani 1 1 d . . .
H84 H -0.6493 0.1539 0.8331 0.038 Uiso 1 1 calc R . .
C85 C -0.5427(5) 0.1255(4) 0.87360(18) 0.0295(15) Uani 1 1 d . . .
C86 C -0.4353(5) 0.1191(4) 0.88041(16) 0.0258(15) Uani 1 1 d . . .
H86 H -0.4128 0.1026 0.9042 0.031 Uiso 1 1 calc R . .
C87 C -0.6174(6) 0.1075(7) 0.9042(2) 0.050(2) Uani 1 1 d . . .
C88 C -0.5427(6) 0.1897(7) 0.77248(19) 0.048(2) Uani 1 1 d . . .
C91 C -0.1628(4) 0.1035(4) 0.82730(14) 0.0189(14) Uani 1 1 d . . .
C92 C -0.1979(5) 0.0309(4) 0.80312(14) 0.0239(14) Uani 1 1 d . . .
H92 H -0.2660 0.0080 0.8057 0.029 Uiso 1 1 calc R . .
C93 C -0.1346(5) -0.0068(4) 0.77601(16) 0.0259(15) Uani 1 1 d . . .
C94 C -0.0328(5) 0.0244(4) 0.77164(16) 0.0297(16) Uani 1 1 d . . .
H94 H 0.0092 -0.0011 0.7529 0.036 Uiso 1 1 calc R . .
C95 C 0.0070(5) 0.0937(4) 0.79516(16) 0.0235(14) Uani 1 1 d . . .
C96 C -0.0589(5) 0.1335(4) 0.82232(16) 0.0222(14) Uani 1 1 d . . .
H96 H -0.0326 0.1814 0.8376 0.027 Uiso 1 1 calc R . .
C97 C -0.1768(7) -0.0842(5) 0.75189(18) 0.0439(19) Uani 1 1 d . . .
C98 C 0.1162(5) 0.1285(5) 0.7902(2) 0.0355(17) Uani 1 1 d . . .
N1 N 0.3013(5) 0.7749(4) 0.92017(13) 0.0366(13) Uani 1 1 d . . .
N2 N 0.4485(5) 0.5160(4) 0.90474(15) 0.0367(14) Uani 1 1 d . . .
N3 N 0.3489(4) 0.8090(4) 0.84467(14) 0.0290(13) Uani 1 1 d . . .
N4 N 0.1935(5) 0.4814(4) 0.89264(14) 0.0374(14) Uani 1 1 d D . .
N5 N 0.1629(5) 0.3647(4) 0.93534(15) 0.0456(16) Uani 1 1 d . . .
O1 O 0.2725(3) 0.6452(3) 0.86943(11) 0.0281(10) Uani 1 1 d . . .
O10 O 0.0134(4) 0.7274(5) 0.92882(17) 0.0726(18) Uani 1 1 d . . .
O20 O 0.1034(5) 0.9824(4) 0.88964(17) 0.0666(17) Uani 1 1 d . . .
F1 F -0.3591(4) -0.1867(3) 0.91520(14) 0.0676(14) Uani 1 1 d . . .
F2 F -0.2368(4) -0.2457(3) 0.94814(14) 0.0804(18) Uani 1 1 d . . .
F3 F -0.2244(4) -0.2417(3) 0.88912(14) 0.0799(16) Uani 1 1 d . . .
F4 F -0.0360(4) 0.0879(5) 1.00172(14) 0.112(2) Uani 1 1 d . . .
F5 F 0.0463(4) -0.0341(3) 0.98743(17) 0.105(2) Uani 1 1 d . . .
F6 F 0.0732(4) 0.0921(4) 0.95972(12) 0.0706(15) Uani 1 1 d . . .
F7 F -0.2789(8) 0.3722(4) 0.97547(14) 0.174(5) Uani 1 1 d . . .
F8 F -0.1473(5) 0.4547(7) 0.96732(16) 0.146(4) Uani 1 1 d . . .
F9 F -0.2873(5) 0.5067(4) 0.95550(14) 0.103(2) Uani 1 1 d . . .
F10 F -0.0896(4) 0.5087(4) 0.81278(14) 0.0889(18) Uani 1 1 d . . .
F11 F -0.2361(6) 0.5667(4) 0.82285(15) 0.129(3) Uani 1 1 d . . .
F12 F -0.2216(5) 0.4539(4) 0.78648(13) 0.097(2) Uani 1 1 d . . .
F13 F -0.6090(5) 0.1662(6) 0.93167(15) 0.116(3) Uani 1 1 d . . .
F14 F -0.6049(5) 0.0253(5) 0.92054(18) 0.115(2) Uani 1 1 d . . .
F15 F -0.7171(3) 0.1096(5) 0.89444(14) 0.097(2) Uani 1 1 d . . .
F16 F -0.4792(6) 0.2396(9) 0.75422(19) 0.215(6) Uani 1 1 d . . .
F17 F -0.5533(9) 0.1152(5) 0.75198(17) 0.171(5) Uani 1 1 d . . .
F18 F -0.6285(5) 0.2316(6) 0.77004(14) 0.138(3) Uani 1 1 d . . .
F19 F 0.1441(3) 0.2004(3) 0.81156(14) 0.0693(15) Uani 1 1 d . . .
F20 F 0.1873(4) 0.0605(3) 0.79637(18) 0.0864(18) Uani 1 1 d . . .
F21 F 0.1379(4) 0.1561(4) 0.75534(13) 0.0737(15) Uani 1 1 d . . .
F22 F -0.2050(4) -0.1598(3) 0.77180(12) 0.0644(14) Uani 1 1 d . . .
F23 F -0.2620(4) -0.0573(4) 0.73310(15) 0.0882(18) Uani 1 1 d . . .
F24 F -0.1091(4) -0.1149(3) 0.72663(11) 0.0711(16) Uani 1 1 d . . .
B1 B -0.2325(5) 0.1395(5) 0.86240(17) 0.0217(16) Uani 1 1 d . . .
H1 H 0.222(4) 0.529(3) 0.8831(15) 0.036 Uiso 1 1 d D . .

loop_
_atom_site_aniso_label
_atom_site_aniso_U_11
_atom_site_aniso_U_22
_atom_site_aniso_U_33
_atom_site_aniso_U_23
_atom_site_aniso_U_13
_atom_site_aniso_U_12
Mo1 0.0304(3) 0.0247(3) 0.0512(4) 0.0044(3) 0.0063(3) 0.0017(3)
C1 0.043(5) 0.043(5) 0.072(5) 0.005(4) -0.004(4) 0.001(4)
C2 0.043(5) 0.047(5) 0.074(5) 0.004(4) -0.031(4) -0.003(4)
C3 0.041(5) 0.046(5) 0.107(7) 0.005(5) -0.020(5) -0.014(4)
C4 0.048(5) 0.065(6) 0.060(5) -0.014(4) -0.015(4) -0.020(5)
C5 0.029(4) 0.025(4) 0.030(4) 0.005(3) 0.002(3) -0.004(3)
C10 0.047(5) 0.046(5) 0.070(5) 0.011(4) 0.007(4) 0.013(4)
C11 0.053(5) 0.029(4) 0.045(4) -0.010(3) -0.008(4) -0.014(4)
C12 0.063(6) 0.067(6) 0.067(5) -0.028(5) -0.008(5) -0.014(5)
C13 0.088(7) 0.033(5) 0.067(5) 0.001(4) 0.001(5) -0.033(5)
C14 0.069(6) 0.052(5) 0.062(5) 0.028(4) 0.003(5) 0.004(5)
C15 0.061(6) 0.068(6) 0.053(5) 0.021(5) 0.004(5) -0.023(5)
C16 0.053(5) 0.068(6) 0.035(4) 0.007(4) 0.007(4) -0.004(5)
C17 0.066(6) 0.046(5) 0.038(4) -0.004(4) -0.001(4) -0.006(4)
C18 0.039(5) 0.043(4) 0.041(4) 0.004(3) -0.006(3) -0.014(4)
C19 0.029(4) 0.032(4) 0.047(4) 0.008(3) 0.000(4) -0.017(4)
C20 0.051(5) 0.046(5) 0.061(5) 0.000(4) 0.009(4) -0.009(4)
C31 0.038(4) 0.021(4) 0.030(3) 0.004(3) 0.012(3) -0.009(3)
C32 0.055(5) 0.035(4) 0.032(4) 0.007(3) -0.003(4) -0.021(4)
C33 0.089(7) 0.046(5) 0.026(4) 0.001(4) -0.003(4) -0.038(5)
C34 0.096(7) 0.038(5) 0.023(4) -0.009(3) 0.020(4) -0.022(5)
C35 0.062(6) 0.030(4) 0.040(4) -0.006(3) 0.024(4) -0.004(4)
C41 0.028(4) 0.023(3) 0.041(4) 0.003(3) -0.004(3) 0.001(3)
C42 0.048(5) 0.032(4) 0.025(4) -0.007(3) -0.003(3) 0.001(4)
C43 0.060(6) 0.034(5) 0.048(5) -0.003(4) 0.011(4) 0.000(4)
C44 0.046(5) 0.030(4) 0.062(5) -0.011(4) 0.002(4) 0.017(4)
C45 0.048(5) 0.037(5) 0.057(5) 0.015(4) -0.005(4) 0.006(4)
C51 0.026(4) 0.024(4) 0.023(3) -0.007(3) 0.005(3) -0.001(3)
C52 0.028(4) 0.030(4) 0.035(4) -0.003(3) 0.006(3) -0.003(3)
C53 0.039(4) 0.032(4) 0.034(4) 0.002(3) 0.007(3) -0.016(4)
C54 0.048(5) 0.029(4) 0.034(4) 0.002(3) 0.012(4) -0.017(4)
C55 0.054(5) 0.017(4) 0.040(4) 0.003(3) 0.000(4) 0.001(3)
C61 0.016(3) 0.025(3) 0.020(3) 0.000(2) 0.006(3) 0.000(3)
C62 0.016(3) 0.032(4) 0.018(3) 0.000(3) -0.002(2) -0.003(3)
C63 0.022(4) 0.026(3) 0.028(3) 0.002(3) 0.002(3) -0.005(3)
C64 0.028(4) 0.032(4) 0.029(3) 0.007(3) -0.001(3) 0.001(3)
C65 0.021(4) 0.028(4) 0.024(3) 0.000(3) -0.002(3) -0.004(3)
C66 0.019(4) 0.025(4) 0.022(3) -0.001(3) -0.001(3) -0.010(3)
C67 0.024(4) 0.041(4) 0.025(3) 0.008(3) -0.007(3) -0.004(4)
C68 0.035(5) 0.051(5) 0.037(4) -0.003(4) -0.011(3) -0.009(4)
C71 0.021(3) 0.027(3) 0.026(3) -0.007(3) 0.006(3) 0.000(3)
C72 0.027(4) 0.028(3) 0.022(3) -0.001(3) 0.010(3) 0.001(3)
C73 0.026(4) 0.025(4) 0.031(3) 0.001(3) 0.003(3) 0.007(3)
C74 0.023(4) 0.020(3) 0.050(4) -0.003(3) 0.012(3) 0.000(3)
C074 0.052(5) 0.028(4) 0.045(4) 0.003(3) 0.021(4) 0.003(4)
C75 0.027(4) 0.032(4) 0.030(3) -0.006(3) 0.007(3) -0.001(3)
C76 0.019(3) 0.026(4) 0.024(3) -0.003(3) 0.005(3) -0.005(3)
C077 0.070(6) 0.033(5) 0.040(4) -0.012(4) 0.011(4) -0.004(4)
C81 0.020(3) 0.019(3) 0.019(3) 0.003(3) -0.002(3) 0.004(3)
C82 0.027(4) 0.025(4) 0.023(3) 0.001(3) 0.003(3) -0.002(3)
C83 0.030(4) 0.031(4) 0.023(3) 0.007(3) -0.001(3) 0.004(3)
C84 0.010(3) 0.032(4) 0.053(4) 0.004(3) -0.006(3) 0.002(3)
C85 0.022(4) 0.035(4) 0.031(4) 0.000(3) 0.004(3) 0.002(3)
C86 0.024(4) 0.034(4) 0.019(3) 0.001(3) 0.000(3) 0.002(3)
C87 0.030(5) 0.066(6) 0.055(5) 0.014(5) 0.006(4) 0.010(4)
C88 0.035(5) 0.082(6) 0.028(4) 0.008(4) -0.011(4) 0.009(4)
C91 0.020(4) 0.021(3) 0.015(3) 0.005(2) -0.003(2) -0.001(3)
C92 0.028(4) 0.021(3) 0.022(3) -0.002(3) -0.005(3) -0.001(3)
C93 0.032(4) 0.019(3) 0.026(3) -0.002(3) 0.005(3) -0.005(3)
C94 0.044(5) 0.025(4) 0.020(3) -0.002(3) 0.005(3) 0.003(3)
C95 0.026(4) 0.016(3) 0.028(3) 0.002(3) 0.002(3) 0.000(3)
C96 0.024(4) 0.018(3) 0.025(3) -0.001(3) -0.002(3) -0.001(3)
C97 0.062(5) 0.036(4) 0.034(4) -0.015(3) 0.016(4) -0.004(4)
C98 0.025(4) 0.034(4) 0.047(4) 0.003(4) 0.008(3) 0.006(4)
N1 0.047(4) 0.031(3) 0.032(3) -0.003(3) 0.011(3) -0.011(4)
N2 0.040(4) 0.030(3) 0.040(3) 0.009(3) -0.003(3) 0.004(3)
N3 0.029(3) 0.025(3) 0.033(3) -0.005(2) 0.005(2) -0.001(3)
N4 0.049(4) 0.029(3) 0.034(3) 0.003(3) 0.004(3) -0.021(3)
N5 0.065(5) 0.025(3) 0.047(4) 0.003(3) 0.008(3) -0.015(3)
O1 0.023(2) 0.027(2) 0.035(2) 0.000(2) -0.006(2) -0.0013(19)
O10 0.052(4) 0.069(4) 0.097(5) 0.016(4) 0.039(3) 0.007(4)
O20 0.064(4) 0.029(3) 0.106(5) -0.001(3) 0.027(3) 0.018(3)
F1 0.045(3) 0.053(3) 0.104(4) 0.024(3) -0.019(3) -0.024(2)
F2 0.108(4) 0.042(3) 0.091(4) 0.045(3) -0.056(3) -0.041(3)
F3 0.108(4) 0.045(3) 0.086(3) -0.022(3) 0.009(3) -0.028(3)
F4 0.052(3) 0.223(8) 0.060(3) -0.064(4) -0.018(3) -0.012(4)
F5 0.110(5) 0.056(3) 0.150(5) 0.046(3) -0.111(4) -0.038(3)
F6 0.062(3) 0.099(4) 0.051(3) 0.018(3) -0.028(2) -0.054(3)
F7 0.401(13) 0.072(4) 0.049(3) -0.034(3) 0.104(6) -0.094(6)
F8 0.067(4) 0.289(11) 0.081(4) -0.116(6) -0.018(3) 0.011(5)
F9 0.150(6) 0.090(4) 0.070(3) -0.042(3) 0.011(4) 0.040(4)
F10 0.085(4) 0.113(5) 0.069(3) 0.039(3) 0.014(3) -0.043(4)
F11 0.234(9) 0.051(3) 0.101(4) 0.044(3) 0.096(5) 0.065(4)
F12 0.179(7) 0.065(3) 0.048(3) 0.028(3) -0.033(3) -0.036(4)
F13 0.100(5) 0.185(7) 0.062(3) -0.034(4) 0.043(3) -0.044(5)
F14 0.092(4) 0.121(5) 0.133(5) 0.081(5) 0.058(4) 0.022(4)
F15 0.025(3) 0.187(6) 0.078(3) 0.035(4) 0.016(2) -0.003(3)
F16 0.102(5) 0.443(16) 0.102(5) 0.188(8) -0.068(4) -0.129(8)
F17 0.340(14) 0.117(6) 0.056(4) -0.016(4) -0.099(6) 0.053(7)
F18 0.100(5) 0.246(9) 0.069(4) 0.055(5) -0.022(3) 0.089(6)
F19 0.034(3) 0.068(3) 0.106(4) -0.045(3) 0.016(2) -0.019(2)
F20 0.025(2) 0.039(3) 0.195(6) 0.017(3) 0.007(3) 0.002(2)
F21 0.058(3) 0.096(4) 0.066(3) 0.009(3) 0.016(2) -0.030(3)
F22 0.090(4) 0.043(3) 0.061(3) -0.024(2) 0.026(3) -0.028(3)
F23 0.092(4) 0.084(4) 0.089(4) -0.042(3) -0.058(3) 0.003(3)
F24 0.097(4) 0.068(3) 0.048(3) -0.042(2) 0.032(3) -0.035(3)
B1 0.021(4) 0.028(4) 0.016(4) -0.001(3) 0.001(3) -0.006(3)

loop_
_atom_type_symbol
_atom_type_description
_atom_type_scat_dispersion_real
_atom_type_scat_dispersion_imag
_atom_type_scat_source
C C 0.0033 0.0016 'International Tables Vol C Tables 4.2.6.8 and 6.1.1.4'
H H 0.0000 0.0000 'International Tables Vol C Tables 4.2.6.8 and 6.1.1.4'
C C 0.0033 0.0016 'International Tables Vol C Tables 4.2.6.8 and 6.1.1.4'
N N 0.0061 0.0033 'International Tables Vol C Tables 4.2.6.8 and 6.1.1.4'
O O 0.0106 0.0060 'International Tables Vol C Tables 4.2.6.8 and 6.1.1.4'
F F 0.0171 0.0103 'International Tables Vol C Tables 4.2.6.8 and 6.1.1.4'
Mo Mo -1.6832 0.6857 'International Tables Vol C Tables 4.2.6.8 and 6.1.1.4'
B B 0.0013 0.0007 'International Tables Vol C Tables 4.2.6.8 and 6.1.1.4'

loop_
_geom_angle_atom_site_label_1
_geom_angle_atom_site_label_2
_geom_angle_atom_site_label_3
_geom_angle
_geom_angle_site_symmetry_1
_geom_angle_site_symmetry_3
_geom_angle_publ_flag
C10 Mo1 C20 80.5(3) . . ?
C10 Mo1 O1 101.1(2) . . ?
C20 Mo1 O1 166.4(3) . . ?
C10 Mo1 C2 104.8(3) . . ?
C20 Mo1 C2 105.1(3) . . ?
O1 Mo1 C2 87.6(2) . . ?
C10 Mo1 N1 88.0(3) . . ?
C20 Mo1 N1 93.7(3) . . ?
O1 Mo1 N1 72.93(18) . . ?
C2 Mo1 N1 158.6(3) . . ?
C10 Mo1 N3 164.6(3) . . ?
C20 Mo1 N3 101.5(3) . . ?
O1 Mo1 N3 73.39(17) . . ?
C2 Mo1 N3 89.5(3) . . ?
N1 Mo1 N3 76.66(18) . . ?
C10 Mo1 C3 70.6(3) . . ?
C20 Mo1 C3 111.0(3) . . ?
O1 Mo1 C3 82.1(2) . . ?
C2 Mo1 C3 36.5(3) . . ?
N1 Mo1 C3 143.3(3) . . ?
N3 Mo1 C3 121.6(3) . . ?
C10 Mo1 C1 106.5(3) . . ?
C20 Mo1 C1 69.8(3) . . ?
O1 Mo1 C1 121.9(2) . . ?
C2 Mo1 C1 36.4(3) . . ?
N1 Mo1 C1 155.2(2) . . ?
N3 Mo1 C1 88.3(3) . . ?
C3 Mo1 C1 61.5(3) . . ?
C2 C1 Mo1 68.1(4) . . ?
C2 C1 H1A 116.9 . . ?
Mo1 C1 H1A 116.9 . . ?
C2 C1 H1B 116.9 . . ?
Mo1 C1 H1B 116.9 . . ?
H1A C1 H1B 113.9 . . ?
C1 C2 C3 112.9(8) . . ?
C1 C2 C4 123.9(8) . . ?
C3 C2 C4 123.2(7) . . ?
C1 C2 Mo1 75.5(5) . . ?
C3 C2 Mo1 75.4(5) . . ?
C4 C2 Mo1 116.7(5) . . ?
C2 C3 Mo1 68.1(4) . . ?
C2 C3 H3A 116.9 . . ?
Mo1 C3 H3A 116.9 . . ?
C2 C3 H3B 116.9 . . ?
Mo1 C3 H3B 116.9 . . ?
H3A C3 H3B 113.9 . . ?
C2 C4 H4A 109.5 . . ?
C2 C4 H4B 109.5 . . ?
H4A C4 H4B 109.5 . . ?
C2 C4 H4C 109.5 . . ?
H4A C4 H4C 109.5 . . ?
H4B C4 H4C 109.5 . . ?
O1 C5 C51 109.8(5) . . ?
O1 C5 C41 107.2(5) . . ?
C51 C5 C41 112.8(5) . . ?
O1 C5 C31 107.6(5) . . ?
C51 C5 C31 102.0(5) . . ?
C41 C5 C31 117.2(5) . . ?
O10 C10 Mo1 177.0(8) . . ?
C12 C11 N4 106.8(6) . . ?
C12 C11 H11A 110.4 . . ?
N4 C11 H11A 110.4 . . ?
C12 C11 H11B 110.4 . . ?
N4 C11 H11B 110.4 . . ?
H11A C11 H11B 108.6 . . ?
C11 C12 C13 108.0(7) . . ?
C11 C12 H12A 110.1 . . ?
C13 C12 H12A 110.1 . . ?
C11 C12 H12B 110.1 . . ?
C13 C12 H12B 110.1 . . ?
H12A C12 H12B 108.4 . . ?
N5 C13 C12 109.1(6) . . ?
N5 C13 H13A 109.9 . . ?
C12 C13 H13A 109.9 . . ?
N5 C13 H13B 109.9 . . ?
C12 C13 H13B 109.9 . . ?
H13A C13 H13B 108.3 . . ?
N5 C14 C15 112.3(7) . . ?
N5 C14 H14A 109.1 . . ?
C15 C14 H14A 109.1 . . ?
N5 C14 H14B 109.1 . . ?
C15 C14 H14B 109.1 . . ?
H14A C14 H14B 107.9 . . ?
C16 C15 C14 114.7(7) . . ?
C16 C15 H15A 108.6 . . ?
C14 C15 H15A 108.6 . . ?
C16 C15 H15B 108.6 . . ?
C14 C15 H15B 108.6 . . ?
H15A C15 H15B 107.6 . . ?
C17 C16 C15 115.8(6) . . ?
C17 C16 H16A 108.3 . . ?
C15 C16 H16A 108.3 . . ?
C17 C16 H16B 108.3 . . ?
C15 C16 H16B 108.3 . . ?
H16A C16 H16B 107.4 . . ?
C16 C17 C18 115.2(7) . . ?
C16 C17 H17A 108.5 . . ?
C18 C17 H17A 108.5 . . ?
C16 C17 H17B 108.5 . . ?
C18 C17 H17B 108.5 . . ?
H17A C17 H17B 107.5 . . ?
C19 C18 C17 114.3(6) . . ?
C19 C18 H18A 108.7 . . ?
C17 C18 H18A 108.7 . . ?
C19 C18 H18B 108.7 . . ?
C17 C18 H18B 108.7 . . ?
H18A C18 H18B 107.6 . . ?
N4 C19 N5 120.8(6) . . ?
N4 C19 C18 120.1(6) . . ?
N5 C19 C18 119.0(6) . . ?
O20 C20 Mo1 177.7(7) . . ?
N1 C31 C32 121.2(6) . . ?
N1 C31 C5 111.1(5) . . ?
C32 C31 C5 127.6(6) . . ?
C33 C32 C31 118.8(7) . . ?
C33 C32 H32 120.6 . . ?
C31 C32 H32 120.6 . . ?
C34 C33 C32 119.5(7) . . ?
C34 C33 H33 120.3 . . ?
C32 C33 H33 120.3 . . ?
C35 C34 C33 119.6(7) . . ?
C35 C34 H34 120.2 . . ?
C33 C34 H34 120.2 . . ?
N1 C35 C34 121.9(7) . . ?
N1 C35 H35 119.1 . . ?
C34 C35 H35 119.1 . . ?
N2 C41 C42 122.2(6) . . ?
N2 C41 C5 116.5(6) . . ?
C42 C41 C5 120.4(6) . . ?
C43 C42 C41 120.1(7) . . ?
C43 C42 H42 120.0 . . ?
C41 C42 H42 120.0 . . ?
C42 C43 C44 118.8(7) . . ?
C42 C43 H43 120.6 . . ?
C44 C43 H43 120.6 . . ?
C43 C44 C45 119.4(7) . . ?
C43 C44 H44 120.3 . . ?
C45 C44 H44 120.3 . . ?
N2 C45 C44 122.1(7) . . ?
N2 C45 H45 119.0 . . ?
C44 C45 H45 119.0 . . ?
N3 C51 C52 122.4(6) . . ?
N3 C51 C5 112.2(5) . . ?
C52 C51 C5 124.9(6) . . ?
C51 C52 C53 118.9(6) . . ?
C51 C52 H52 120.6 . . ?
C53 C52 H52 120.6 . . ?
C54 C53 C52 119.2(6) . . ?
C54 C53 H53 120.4 . . ?
C52 C53 H53 120.4 . . ?
C53 C54 C55 119.2(6) . . ?
C53 C54 H54 120.4 . . ?
C55 C54 H54 120.4 . . ?
N3 C55 C54 122.1(7) . . ?
N3 C55 H55 118.9 . . ?
C54 C55 H55 118.9 . . ?
C66 C61 C62 115.1(5) . . ?
C66 C61 B1 124.1(5) . . ?
C62 C61 B1 119.8(5) . . ?
C63 C62 C61 122.1(5) . . ?
C63 C62 H62 118.9 . . ?
C61 C62 H62 118.9 . . ?
C64 C63 C62 122.0(6) . . ?
C64 C63 C68 119.8(6) . . ?
C62 C63 C68 118.2(5) . . ?
C63 C64 C65 117.6(6) . . ?
C63 C64 H64 121.2 . . ?
C65 C64 H64 121.2 . . ?
C64 C65 C66 121.1(5) . . ?
C64 C65 C67 120.0(6) . . ?
C66 C65 C67 118.9(5) . . ?
C61 C66 C65 122.0(6) . . ?
C61 C66 H66 119.0 . . ?
C65 C66 H66 119.0 . . ?
F5 C67 F6 106.3(6) . . ?
F5 C67 F4 105.6(6) . . ?
F6 C67 F4 104.2(6) . . ?
F5 C67 C65 113.8(6) . . ?
F6 C67 C65 114.1(5) . . ?
F4 C67 C65 112.0(5) . . ?
F2 C68 F3 108.0(6) . . ?
F2 C68 F1 106.4(6) . . ?
F3 C68 F1 104.5(6) . . ?
F2 C68 C63 114.1(5) . . ?
F3 C68 C63 112.9(6) . . ?
F1 C68 C63 110.4(6) . . ?
C72 C71 C76 115.5(5) . . ?
C72 C71 B1 121.4(5) . . ?
C76 C71 B1 122.5(5) . . ?
C71 C72 C73 123.2(5) . . ?
C71 C72 H72 118.4 . . ?
C73 C72 H72 118.4 . . ?
C74 C73 C72 119.9(6) . . ?
C74 C73 C074 119.2(6) . . ?
C72 C73 C074 120.9(5) . . ?
C73 C74 C75 119.1(6) . . ?
C73 C74 H74 120.4 . . ?
C75 C74 H74 120.4 . . ?
F11 C074 F12 106.8(7) . . ?
F11 C074 F10 105.9(7) . . ?
F12 C074 F10 105.9(6) . . ?
F11 C074 C73 113.3(6) . . ?
F12 C074 C73 113.0(6) . . ?
F10 C074 C73 111.4(7) . . ?
C74 C75 C76 120.2(6) . . ?
C74 C75 C077 119.8(6) . . ?
C76 C75 C077 120.0(6) . . ?
C75 C76 C71 122.1(6) . . ?
C75 C76 H76 119.0 . . ?
C71 C76 H76 119.0 . . ?
F7 C077 F8 108.9(8) . . ?
F7 C077 F9 104.2(8) . . ?
F8 C077 F9 99.9(7) . . ?
F7 C077 C75 115.2(6) . . ?
F8 C077 C75 113.3(7) . . ?
F9 C077 C75 114.0(7) . . ?
C82 C81 C86 116.4(5) . . ?
C82 C81 B1 121.5(5) . . ?
C86 C81 B1 122.0(5) . . ?
C83 C82 C81 122.0(5) . . ?
C83 C82 H82 119.0 . . ?
C81 C82 H82 119.0 . . ?
C84 C83 C82 120.7(6) . . ?
C84 C83 C88 118.7(6) . . ?
C82 C83 C88 120.6(6) . . ?
C83 C84 C85 119.0(6) . . ?
C83 C84 H84 120.5 . . ?
C85 C84 H84 120.5 . . ?
C86 C85 C84 119.5(6) . . ?
C86 C85 C87 119.5(6) . . ?
C84 C85 C87 121.0(6) . . ?
C85 C86 C81 122.5(6) . . ?
C85 C86 H86 118.7 . . ?
C81 C86 H86 118.7 . . ?
F13 C87 F14 102.1(7) . . ?
F13 C87 F15 105.5(7) . . ?
F14 C87 F15 104.9(8) . . ?
F13 C87 C85 114.0(7) . . ?
F14 C87 C85 114.1(7) . . ?
F15 C87 C85 114.9(7) . . ?
F18 C88 F16 105.4(9) . . ?
F18 C88 F17 104.6(8) . . ?
F16 C88 F17 102.9(9) . . ?
F18 C88 C83 117.3(7) . . ?
F16 C88 C83 113.4(7) . . ?
F17 C88 C83 111.9(7) . . ?
C96 C91 C92 115.9(5) . . ?
C96 C91 B1 121.5(5) . . ?
C92 C91 B1 122.0(5) . . ?
C93 C92 C91 122.0(6) . . ?
C93 C92 H92 119.0 . . ?
C91 C92 H92 119.0 . . ?
C92 C93 C94 120.8(6) . . ?
C92 C93 C97 118.9(6) . . ?
C94 C93 C97 120.3(6) . . ?
C93 C94 C95 119.9(6) . . ?
C93 C94 H94 120.1 . . ?
C95 C94 H94 120.1 . . ?
C94 C95 C96 119.0(6) . . ?
C94 C95 C98 120.1(6) . . ?
C96 C95 C98 120.9(6) . . ?
C91 C96 C95 122.4(6) . . ?
C91 C96 H96 118.8 . . ?
C95 C96 H96 118.8 . . ?
F24 C97 F22 106.5(6) . . ?
F24 C97 F23 106.0(6) . . ?
F22 C97 F23 106.2(7) . . ?
F24 C97 C93 113.7(6) . . ?
F22 C97 C93 111.5(5) . . ?
F23 C97 C93 112.4(6) . . ?
F19 C98 F20 105.6(6) . . ?
F19 C98 F21 105.6(6) . . ?
F20 C98 F21 102.8(6) . . ?
F19 C98 C95 115.8(6) . . ?
F20 C98 C95 112.3(6) . . ?
F21 C98 C95 113.6(6) . . ?
C31 N1 C35 119.1(6) . . ?
C31 N1 Mo1 114.0(4) . . ?
C35 N1 Mo1 126.9(5) . . ?
C41 N2 C45 117.4(6) . . ?
C51 N3 C55 118.3(5) . . ?
C51 N3 Mo1 112.3(4) . . ?
C55 N3 Mo1 129.3(5) . . ?
C19 N4 C11 123.1(6) . . ?
C19 N4 H1 131(4) . . ?
C11 N4 H1 105(4) . . ?
C19 N5 C13 122.4(6) . . ?
C19 N5 C14 122.5(6) . . ?
C13 N5 C14 115.1(6) . . ?
C5 O1 Mo1 108.3(3) . . ?
C61 B1 C91 103.7(5) . . ?
C61 B1 C81 112.5(5) . . ?
C91 B1 C81 111.6(5) . . ?
C61 B1 C71 115.4(5) . . ?
C91 B1 C71 112.4(5) . . ?
C81 B1 C71 101.4(5) . . ?

loop_
_geom_bond_atom_site_label_1
_geom_bond_atom_site_label_2
_geom_bond_distance
_geom_bond_site_symmetry_2
_geom_bond_publ_flag
Mo1 C10 1.951(9) . ?
Mo1 C20 2.001(9) . ?
Mo1 O1 2.129(4) . ?
Mo1 C2 2.230(8) . ?
Mo1 N1 2.245(6) . ?
Mo1 N3 2.299(5) . ?
Mo1 C3 2.326(8) . ?
Mo1 C1 2.327(8) . ?
C1 C2 1.425(11) . ?
C1 H1A 0.9700 . ?
C1 H1B 0.9700 . ?
C2 C3 1.430(11) . ?
C2 C4 1.545(11) . ?
C3 H3A 0.9700 . ?
C3 H3B 0.9700 . ?
C4 H4A 0.9600 . ?
C4 H4B 0.9600 . ?
C4 H4C 0.9600 . ?
C5 O1 1.397(7) . ?
C5 C51 1.538(8) . ?
C5 C41 1.545(9) . ?
C5 C31 1.545(9) . ?
C10 O10 1.160(9) . ?
C11 C12 1.448(10) . ?
C11 N4 1.454(8) . ?
C11 H11A 0.9700 . ?
C11 H11B 0.9700 . ?
C12 C13 1.589(12) . ?
C12 H12A 0.9700 . ?
C12 H12B 0.9700 . ?
C13 N5 1.446(9) . ?
C13 H13A 0.9700 . ?
C13 H13B 0.9700 . ?
C14 N5 1.485(9) . ?
C14 C15 1.526(11) . ?
C14 H14A 0.9700 . ?
C14 H14B 0.9700 . ?
C15 C16 1.513(11) . ?
C15 H15A 0.9700 . ?
C15 H15B 0.9700 . ?
C16 C17 1.487(10) . ?
C16 H16A 0.9700 . ?
C16 H16B 0.9700 . ?
C17 C18 1.499(10) . ?
C17 H17A 0.9700 . ?
C17 H17B 0.9700 . ?
C18 C19 1.496(9) . ?
C18 H18A 0.9700 . ?
C18 H18B 0.9700 . ?
C19 N4 1.298(8) . ?
C19 N5 1.320(8) . ?
C20 O20 1.152(9) . ?
C31 N1 1.353(8) . ?
C31 C32 1.399(9) . ?
C32 C33 1.388(9) . ?
C32 H32 0.9300 . ?
C33 C34 1.381(11) . ?
C33 H33 0.9300 . ?
C34 C35 1.368(11) . ?
C34 H34 0.9300 . ?
C35 N1 1.361(8) . ?
C35 H35 0.9300 . ?
C41 N2 1.328(8) . ?
C41 C42 1.374(9) . ?
C42 C43 1.348(10) . ?
C42 H42 0.9300 . ?
C43 C44 1.359(10) . ?
C43 H43 0.9300 . ?
C44 C45 1.372(10) . ?
C44 H44 0.9300 . ?
C45 N2 1.350(9) . ?
C45 H45 0.9300 . ?
C51 N3 1.350(8) . ?
C51 C52 1.377(9) . ?
C52 C53 1.415(9) . ?
C52 H52 0.9300 . ?
C53 C54 1.369(10) . ?
C53 H53 0.9300 . ?
C54 C55 1.390(10) . ?
C54 H54 0.9300 . ?
C55 N3 1.369(8) . ?
C55 H55 0.9300 . ?
C61 C66 1.395(8) . ?
C61 C62 1.411(8) . ?
C61 B1 1.614(9) . ?
C62 C63 1.376(8) . ?
C62 H62 0.9300 . ?
C63 C64 1.374(9) . ?
C63 C68 1.518(9) . ?
C64 C65 1.376(9) . ?
C64 H64 0.9300 . ?
C65 C66 1.403(8) . ?
C65 C67 1.504(8) . ?
C66 H66 0.9300 . ?
C67 F5 1.285(8) . ?
C67 F6 1.286(7) . ?
C67 F4 1.315(8) . ?
C68 F2 1.312(8) . ?
C68 F3 1.316(8) . ?
C68 F1 1.339(8) . ?
C71 C72 1.386(8) . ?
C71 C76 1.398(8) . ?
C71 B1 1.670(9) . ?
C72 C73 1.390(8) . ?
C72 H72 0.9300 . ?
C73 C74 1.370(8) . ?
C73 C074 1.493(9) . ?
C74 C75 1.383(9) . ?
C74 H74 0.9300 . ?
C074 F11 1.278(8) . ?
C074 F12 1.287(8) . ?
C074 F10 1.311(9) . ?
C75 C76 1.392(8) . ?
C75 C077 1.500(9) . ?
C76 H76 0.9300 . ?
C077 F7 1.257(9) . ?
C077 F8 1.271(9) . ?
C077 F9 1.305(9) . ?
C81 C82 1.392(8) . ?
C81 C86 1.397(8) . ?
C81 B1 1.661(9) . ?
C82 C83 1.385(9) . ?
C82 H82 0.9300 . ?
C83 C84 1.383(9) . ?
C83 C88 1.480(9) . ?
C84 C85 1.392(9) . ?
C84 H84 0.9300 . ?
C85 C86 1.391(8) . ?
C85 C87 1.474(10) . ?
C86 H86 0.9300 . ?
C87 F13 1.291(10) . ?
C87 F14 1.304(9) . ?
C87 F15 1.317(9) . ?
C88 F18 1.244(9) . ?
C88 F16 1.254(9) . ?
C88 F17 1.285(10) . ?
C91 C96 1.400(8) . ?
C91 C92 1.410(8) . ?
C91 B1 1.622(8) . ?
C92 C93 1.370(8) . ?
C92 H92 0.9300 . ?
C93 C94 1.377(9) . ?
C93 C97 1.489(9) . ?
C94 C95 1.384(8) . ?
C94 H94 0.9300 . ?
C95 C96 1.402(8) . ?
C95 C98 1.484(9) . ?
C96 H96 0.9300 . ?
C97 F24 1.323(8) . ?
C97 F22 1.330(8) . ?
C97 F23 1.332(9) . ?
C98 F19 1.316(8) . ?
C98 F20 1.334(8) . ?
C98 F21 1.338(8) . ?
N4 H1 0.83(3) . ?
